data_7134153
loop_
_publ_author_name
'Hu, Yiming'
'Wang, Fiona Yihan'
'Xie, Yi'
'Coleman, Benjamin D.'
'Stern, Charlotte L.'
'Mirkin, Chad A.'

_publ_section_title
;
 Manipulating metal--ligand binding in allosteric coordination complexes
 through ring strain
;
_journal_name_full 'Chemical Communications'
_journal_paper_doi 10.1039/D4CC06135G
_journal_year 2025
_chemical_formula_moiety 'C31 H35 N4 P Pt S, C H2 Cl2, 2(B F4)'
_chemical_formula_sum 'C32 H37 B2 Cl2 F8 N4 P Pt S'
_chemical_formula_weight 980.29
_space_group_crystal_system monoclinic
_space_group_IT_number 14
_space_group_name_Hall '-P 2ybc'
_space_group_name_H-M_alt 'P 1 21/c 1'
_atom_sites_solution_hydrogens geom
_atom_sites_solution_primary dual
_audit_creation_date 2023-08-30
_audit_creation_method
;
Olex2 1.5
(compiled 2023.03.06 svn.rbb2c1857 for OlexSys, GUI svn.r6748)
;
_audit_update_record
;
2023-09-18 deposited with the CCDC.	2025-01-01 downloaded from the CCDC.
;
_cell_angle_alpha 90
_cell_angle_beta 96.055(4)
_cell_angle_gamma 90
_cell_formula_units_Z 4
_cell_length_a 12.1158(6)
_cell_length_b 16.2810(6)
_cell_length_c 18.5842(8)
_cell_measurement_reflns_used 11931
_cell_measurement_temperature 100(2)
_cell_measurement_theta_max 38.3390
_cell_measurement_theta_min 2.4290
_cell_volume 3645.4(3)
_computing_cell_refinement 'CrysAlisPro 1.171.42.91a (Rigaku OD, 2023)'
_computing_data_collection 'CrysAlisPro 1.171.42.91a (Rigaku OD, 2023)'
_computing_data_reduction 'CrysAlisPro 1.171.42.91a (Rigaku OD, 2023)'
_computing_molecular_graphics 'Olex2 1.5 (Dolomanov et al., 2009)'
_computing_publication_material 'Olex2 1.5 (Dolomanov et al., 2009)'
_computing_structure_refinement 'SHELXL 2018/3 (Sheldrick, 2015)'
_computing_structure_solution 'SHELXT 2018/2 (Sheldrick, 2018)'
_diffrn_ambient_temperature 100.1(3)
_diffrn_detector 'Hybrid Pixel Array Detector'
_diffrn_detector_area_resol_mean 10.0000
_diffrn_detector_type HyPix
_diffrn_measured_fraction_theta_full 0.999
_diffrn_measured_fraction_theta_max 0.933
_diffrn_measurement_details
;
List of Runs (angles in degrees, time in seconds):

  # Type    Start    End  Width  t~exp~   \w     \q     \k     \f   Frames
#--------------------------------------------------------------------------
  1  \w    -49.00  22.00   0.50   22.98    --  -24.39  95.00 -72.00  142
  2  \w    -31.00  55.00   0.50   22.98    --   25.48 -95.00 177.00  172
  3  \w    -78.00 -13.00   0.50   22.98    --  -24.39 -37.00 -30.00  130
  4  \w    -37.00 -11.00   0.50   22.98    --  -24.39 -57.00-150.00   52
  5  \w    -47.00  19.00   0.50   22.98    --  -24.39  77.00-150.00  132
  6  \w    -66.00 -40.00   0.50   22.98    --  -24.39 -57.00-150.00   52
  7  \w    -46.00   5.00   0.50   22.98    --   25.48 -19.00-180.00  102
  8  \w    -26.00   2.00   0.50   22.98    --   25.48 -19.00 -90.00   56
  9  \w    -45.00 -16.00   0.50   22.98    --   25.48 -19.00-150.00   58
;
_diffrn_measurement_device 'four-circle diffractometer'
_diffrn_measurement_device_type 'XtaLAB Synergy, Single source at offset/far, HyPix'
_diffrn_measurement_method '\w scans'
_diffrn_orient_matrix_type 'CrysAlisPro convention (1999,Acta A55,543-557)'
_diffrn_orient_matrix_UB_11 0.0485739000
_diffrn_orient_matrix_UB_12 -0.0245817000
_diffrn_orient_matrix_UB_13 0.0033099000
_diffrn_orient_matrix_UB_21 -0.0298832000
_diffrn_orient_matrix_UB_22 -0.0324074000
_diffrn_orient_matrix_UB_23 0.0145413000
_diffrn_orient_matrix_UB_31 -0.0143262000
_diffrn_orient_matrix_UB_32 -0.0156026000
_diffrn_orient_matrix_UB_33 -0.0354103000
_diffrn_radiation_monochromator mirror
_diffrn_radiation_probe x-ray
_diffrn_radiation_type 'Mo K\a'
_diffrn_radiation_wavelength 0.71073
_diffrn_reflns_av_R_equivalents 0.1402
_diffrn_reflns_av_unetI/netI 0.1721
_diffrn_reflns_Laue_measured_fraction_full 0.999
_diffrn_reflns_Laue_measured_fraction_max 0.933
_diffrn_reflns_limit_h_max 20
_diffrn_reflns_limit_h_min -20
_diffrn_reflns_limit_k_max 28
_diffrn_reflns_limit_k_min -24
_diffrn_reflns_limit_l_max 31
_diffrn_reflns_limit_l_min -31
_diffrn_reflns_number 65750
_diffrn_reflns_point_group_measured_fraction_full 0.999
_diffrn_reflns_point_group_measured_fraction_max 0.933
_diffrn_reflns_theta_full 25.242
_diffrn_reflns_theta_max 38.156
_diffrn_reflns_theta_min 2.103
_diffrn_source 'micro-focus sealed X-ray tube'
_diffrn_source_type 'PhotonJet (Mo) X-ray Source'
_exptl_absorpt_coefficient_mu 4.169
_exptl_absorpt_correction_T_max 0.99810
_exptl_absorpt_correction_T_min 0.99810
_exptl_absorpt_correction_type sphere
_exptl_absorpt_process_details
;
CrysAlisPro 1.171.42.91a (Rigaku Oxford Diffraction, 2023)
Spherical absorption correction
using equivalent radius and absorption coefficient.
Empirical absorption correction using spherical harmonics,
implemented in SCALE3 ABSPACK scaling algorithm.
;
_exptl_crystal_density_diffrn 1.786
_exptl_crystal_description sphere
_exptl_crystal_F_000 1928
_exptl_crystal_size_max 0.262
_exptl_crystal_size_mid 0.069
_exptl_crystal_size_min 0.049
_exptl_crystal_size_rad 0.059
_refine_diff_density_max 7.443
_refine_diff_density_min -4.865
_refine_diff_density_rms 0.358
_refine_ls_extinction_method none
_refine_ls_goodness_of_fit_ref 1.021
_refine_ls_hydrogen_treatment constr
_refine_ls_matrix_type full
_refine_ls_number_parameters 462
_refine_ls_number_reflns 18728
_refine_ls_number_restraints 0
_refine_ls_restrained_S_all 1.021
_refine_ls_R_factor_all 0.1703
_refine_ls_R_factor_gt 0.0817
_refine_ls_shift/su_max 0.001
_refine_ls_shift/su_mean 0.000
_refine_ls_structure_factor_coef Fsqd
_refine_ls_weighting_details 'w=1/[\s^2^(Fo^2^)+(0.0952P)^2^+20.3994P] where P=(Fo^2^+2Fc^2^)/3'
_refine_ls_weighting_scheme calc
_refine_ls_wR_factor_gt 0.1839
_refine_ls_wR_factor_ref 0.2236
_reflns_Friedel_coverage 0.000
_reflns_number_gt 10091
_reflns_number_total 18728
_reflns_threshold_expression 'I > 2\s(I)'
_cod_data_source_file d4cc06135g2.cif
_cod_data_source_block exp_590_auto
_cod_database_code 7134153
_shelx_shelxl_version_number 2018/3
_chemical_oxdiff_formula 'C11 H10 N O'
_shelx_space_group_comment
;
The symmetry employed for this shelxl refinement is uniquely defined
by the following loop, which should always be used as a source of
symmetry information in preference to the above space-group names.
They are only intended as comments.
;
_shelx_estimated_absorpt_t_max 0.822
_shelx_estimated_absorpt_t_min 0.408
_olex2_refinement_description
;
1. Fixed Uiso
 At 1.2 times of:
  All C(H) groups, All C(H,H) groups
 At 1.5 times of:
  All C(H,H,H) groups
2.a Secondary CH2 refined with riding coordinates:
 C23(H23A,H23B), C11(H11A,H11B), C26(H26A,H26B), C24(H24A,H24B), C25(H25A,
 H25B), C16(H16A,H16B)
2.b Aromatic/amide H refined with riding coordinates:
 C32(H32), C4(H4), C10(H10), C12(H12), C9(H9), C17(H17), C5(H5), C2(H2),
 C31(H31), C6(H6), C28(H28), C13(H13), C21(H21), C3(H3), C20(H20), C18(H18),
 C30(H30), C19(H19), C29(H29)
2.c Idealised Me refined as rotating group:
 C7(H7A,H7B,H7C), C14(H14A,H14B,H14C)
;
_olex2_submission_special_instructions 'No special instructions were received'
_oxdiff_exptl_absorpt_empirical_details
;
Empirical correction (ABSPACK) includes:
- Absorption correction using spherical harmonics
- Frame scaling
;
_oxdiff_exptl_absorpt_empirical_full_max 1.542
_oxdiff_exptl_absorpt_empirical_full_min 0.504

loop_
_space_group_symop_operation_xyz
'x, y, z'
'-x, y+1/2, -z+1/2'
'-x, -y, -z'
'x, -y-1/2, z-1/2'

loop_
_atom_site_label
_atom_site_type_symbol
_atom_site_fract_x
_atom_site_fract_y
_atom_site_fract_z
_atom_site_U_iso_or_equiv
_atom_site_adp_type
_atom_site_occupancy
_atom_site_site_symmetry_order
_atom_site_calc_flag
_atom_site_refinement_flags_posn
_atom_site_refinement_flags_adp
_atom_site_refinement_flags_occupancy
_atom_site_disorder_assembly
_atom_site_disorder_group
Pt1 Pt 0.67126(2) 0.80791(2) 0.34488(2) 0.01352(7) Uani 1 1 d . . . . .
P1 P 0.51714(15) 0.89159(10) 0.34762(9) 0.0134(3) Uani 1 1 d . . . . .
S1 S 0.77141(15) 0.90765(10) 0.28807(9) 0.0156(3) Uani 1 1 d . . . . .
Cl2 Cl 1.1791(2) 0.72764(16) 0.67170(14) 0.0402(5) Uani 1 1 d . . . . .
Cl1 Cl 0.9855(2) 0.7748(2) 0.57559(13) 0.0462(6) Uani 1 1 d . . . . .
F6 F 0.8165(4) 1.0663(3) 0.1422(3) 0.0298(11) Uani 1 1 d . . . . .
F5 F 0.7183(5) 0.9833(3) 0.0608(3) 0.0385(14) Uani 1 1 d . . . . .
F4 F 0.6688(5) 0.6401(3) 0.0724(3) 0.0401(14) Uani 1 1 d . . . . .
F3 F 0.5227(6) 0.6760(4) 0.1323(3) 0.0423(15) Uani 1 1 d . . . . .
F1 F 0.6627(6) 0.7669(3) 0.1220(3) 0.0444(16) Uani 1 1 d . . . . .
F8 F 0.8557(5) 1.0625(4) 0.0254(3) 0.0393(14) Uani 1 1 d . . . . .
N1 N 0.4985(6) 0.6723(4) 0.3600(3) 0.0195(12) Uani 1 1 d . . . . .
F7 F 0.8976(5) 0.9542(4) 0.0993(3) 0.0467(16) Uani 1 1 d . . . . .
N3 N 0.8178(5) 0.6879(4) 0.4278(3) 0.0178(11) Uani 1 1 d . . . . .
N2 N 0.6285(6) 0.6775(4) 0.4472(3) 0.0192(12) Uani 1 1 d . . . . .
F2 F 0.6922(7) 0.6570(5) 0.1941(3) 0.063(2) Uani 1 1 d . . . . .
C8 C 0.5909(6) 0.7140(4) 0.3846(4) 0.0156(12) Uani 1 1 d . . . . .
C15 C 0.8044(6) 0.7317(4) 0.3652(4) 0.0146(12) Uani 1 1 d . . . . .
C7 C 0.4394(7) 0.6796(5) 0.2877(4) 0.0231(15) Uani 1 1 d . . . . .
H7A H 0.450026 0.735001 0.268932 0.035 Uiso 1 1 calc R U . . .
H7B H 0.360057 0.669798 0.290140 0.035 Uiso 1 1 calc R U . . .
H7C H 0.468333 0.639082 0.255588 0.035 Uiso 1 1 calc R U . . .
N4 N 0.8872(5) 0.7060(4) 0.3279(3) 0.0172(11) Uani 1 1 d . . . . .
C32 C 0.4762(7) 0.8832(5) 0.1980(4) 0.0201(14) Uani 1 1 d . . . . .
H32 H 0.532593 0.842480 0.200860 0.024 Uiso 1 1 calc R U . . .
C27 C 0.4521(6) 0.9254(4) 0.2598(4) 0.0173(13) Uani 1 1 d . . . . .
C4 C 0.2389(8) 0.7615(5) 0.4548(5) 0.0308(19) Uani 1 1 d . . . . .
H4 H 0.183258 0.732237 0.476589 0.037 Uiso 1 1 calc R U . . .
C22 C 0.9068(6) 0.9290(4) 0.3314(4) 0.0171(13) Uani 1 1 d . . . . .
C1 C 0.4034(7) 0.8444(4) 0.3893(4) 0.0175(13) Uani 1 1 d . . . . .
C10 C 0.5572(7) 0.6151(5) 0.4635(4) 0.0218(14) Uani 1 1 d . . . . .
H10 H 0.564577 0.580953 0.505127 0.026 Uiso 1 1 calc R U . . .
C23 C 0.5480(7) 0.9818(5) 0.4061(4) 0.0211(14) Uani 1 1 d . . . . .
H23A H 0.508935 1.029650 0.382499 0.025 Uiso 1 1 calc R U . . .
H23B H 0.515891 0.972017 0.452171 0.025 Uiso 1 1 calc R U . . .
C11 C 0.7386(6) 0.6956(5) 0.4822(4) 0.0189(12) Uani 1 1 d . . . . .
H11A H 0.758144 0.656681 0.522466 0.023 Uiso 1 1 calc R U . . .
H11B H 0.740799 0.752038 0.502177 0.023 Uiso 1 1 calc R U . . .
C26 C 0.7126(7) 1.0114(5) 0.2910(4) 0.0207(14) Uani 1 1 d . . . . .
H26A H 0.749978 1.046880 0.257730 0.025 Uiso 1 1 calc R U . . .
H26B H 0.633118 1.008635 0.272290 0.025 Uiso 1 1 calc R U . . .
C12 C 0.9088(6) 0.6369(5) 0.4308(4) 0.0206(14) Uani 1 1 d . . . . .
H12 H 0.935049 0.601187 0.469280 0.025 Uiso 1 1 calc R U . . .
C24 C 0.6709(7) 1.0051(5) 0.4243(4) 0.0220(15) Uani 1 1 d . . . . .
H24A H 0.678025 1.039084 0.468746 0.026 Uiso 1 1 calc R U . . .
H24B H 0.714316 0.954274 0.435013 0.026 Uiso 1 1 calc R U . . .
C9 C 0.4773(7) 0.6128(5) 0.4097(4) 0.0225(15) Uani 1 1 d . . . . .
H9 H 0.415676 0.576442 0.405741 0.027 Uiso 1 1 calc R U . . .
C17 C 0.9394(7) 0.9102(5) 0.4033(4) 0.0219(15) Uani 1 1 d . . . . .
H17 H 0.891251 0.880584 0.431102 0.026 Uiso 1 1 calc R U . . .
C5 C 0.3381(8) 0.7804(5) 0.4951(5) 0.0294(18) Uani 1 1 d . . . . .
H5 H 0.349674 0.766256 0.544891 0.035 Uiso 1 1 calc R U . . .
C14 C 0.9101(7) 0.7343(5) 0.2567(4) 0.0235(15) Uani 1 1 d . . . . .
H14A H 0.841204 0.753856 0.229751 0.035 Uiso 1 1 calc R U . . .
H14B H 0.940380 0.688862 0.230308 0.035 Uiso 1 1 calc R U . . .
H14C H 0.964138 0.779264 0.262038 0.035 Uiso 1 1 calc R U . . .
C2 C 0.3011(7) 0.8265(5) 0.3507(5) 0.0217(15) Uani 1 1 d . . . . .
H2 H 0.286817 0.842986 0.301504 0.026 Uiso 1 1 calc R U . . .
C31 C 0.4158(8) 0.9021(6) 0.1318(4) 0.0295(19) Uani 1 1 d . . . . .
H31 H 0.430561 0.873288 0.089433 0.035 Uiso 1 1 calc R U . . .
C6 C 0.4214(7) 0.8203(4) 0.4619(4) 0.0185(13) Uani 1 1 d . . . . .
H6 H 0.490825 0.831309 0.488835 0.022 Uiso 1 1 calc R U . . .
C28 C 0.3714(7) 0.9870(5) 0.2541(5) 0.0255(16) Uani 1 1 d . . . . .
H28 H 0.355990 1.016150 0.296168 0.031 Uiso 1 1 calc R U . . .
C25 C 0.7219(7) 1.0522(4) 0.3647(4) 0.0225(15) Uani 1 1 d . . . . .
H25A H 0.685867 1.106753 0.359465 0.027 Uiso 1 1 calc R U . . .
H25B H 0.801466 1.061383 0.380698 0.027 Uiso 1 1 calc R U . . .
C13 C 0.9524(7) 0.6479(5) 0.3689(4) 0.0235(15) Uani 1 1 d . . . . .
H13 H 1.016395 0.621216 0.354842 0.028 Uiso 1 1 calc R U . . .
C16 C 1.0676(8) 0.6909(6) 0.6116(5) 0.0337(19) Uani 1 1 d . . . . .
H16A H 1.021377 0.653208 0.637563 0.040 Uiso 1 1 calc R U . . .
H16B H 1.096609 0.660018 0.571793 0.040 Uiso 1 1 calc R U . . .
C21 C 0.9773(7) 0.9721(5) 0.2898(4) 0.0253(16) Uani 1 1 d . . . . .
H21 H 0.955266 0.983280 0.240139 0.030 Uiso 1 1 calc R U . . .
C3 C 0.2202(7) 0.7849(6) 0.3837(6) 0.0308(19) Uani 1 1 d . . . . .
H3 H 0.151121 0.772481 0.356785 0.037 Uiso 1 1 calc R U . . .
C20 C 1.0794(7) 0.9981(5) 0.3219(6) 0.0321(19) Uani 1 1 d . . . . .
H20 H 1.127677 1.027768 0.294236 0.038 Uiso 1 1 calc R U . . .
C18 C 1.0447(8) 0.9354(5) 0.4345(5) 0.0284(17) Uani 1 1 d . . . . .
H18 H 1.069372 0.920887 0.483098 0.034 Uiso 1 1 calc R U . . .
C30 C 0.3347(8) 0.9625(6) 0.1273(5) 0.031(2) Uani 1 1 d . . . . .
H30 H 0.293197 0.973964 0.082118 0.038 Uiso 1 1 calc R U . . .
C19 C 1.1122(7) 0.9814(5) 0.3946(5) 0.0303(19) Uani 1 1 d . . . . .
H19 H 1.181201 1.001544 0.416675 0.036 Uiso 1 1 calc R U . . .
C29 C 0.3139(8) 1.0061(6) 0.1884(5) 0.0306(19) Uani 1 1 d . . . . .
H29 H 0.260277 1.048841 0.185016 0.037 Uiso 1 1 calc R U . . .
B1 B 0.6364(10) 0.6849(6) 0.1314(5) 0.029(2) Uani 1 1 d . . . . .
B2 B 0.8228(8) 1.0160(6) 0.0818(5) 0.0267(19) Uani 1 1 d . . . . .

loop_
_atom_site_aniso_label
_atom_site_aniso_U_11
_atom_site_aniso_U_22
_atom_site_aniso_U_33
_atom_site_aniso_U_23
_atom_site_aniso_U_13
_atom_site_aniso_U_12
Pt1 0.01667(11) 0.01161(10) 0.01258(10) 0.00010(10) 0.00301(7) 0.00111(10)
P1 0.0159(8) 0.0114(7) 0.0133(7) -0.0005(6) 0.0032(6) 0.0004(6)
S1 0.0167(8) 0.0145(7) 0.0160(7) 0.0003(6) 0.0030(6) -0.0003(6)
Cl2 0.0341(13) 0.0435(13) 0.0421(13) 0.0012(11) -0.0001(10) 0.0023(10)
Cl1 0.0429(16) 0.0681(18) 0.0263(11) -0.0039(11) -0.0025(10) 0.0078(13)
F6 0.035(3) 0.032(3) 0.024(2) -0.012(2) 0.009(2) -0.011(2)
F5 0.025(3) 0.040(3) 0.049(3) -0.017(3) -0.001(2) -0.007(2)
F4 0.049(4) 0.028(3) 0.045(3) -0.008(2) 0.011(3) -0.001(3)
F3 0.045(4) 0.052(4) 0.032(3) -0.006(3) 0.014(3) -0.010(3)
F1 0.079(5) 0.021(3) 0.039(3) -0.005(2) 0.037(3) -0.010(3)
F8 0.053(4) 0.046(3) 0.019(2) -0.002(2) 0.005(2) -0.007(3)
N1 0.021(3) 0.023(3) 0.016(3) 0.000(2) 0.006(2) -0.004(2)
F7 0.041(4) 0.054(4) 0.044(3) -0.003(3) 0.000(3) 0.024(3)
N3 0.012(2) 0.020(3) 0.023(3) 0.000(2) 0.008(2) -0.003(2)
N2 0.019(3) 0.019(3) 0.020(3) 0.006(2) 0.004(2) 0.006(2)
F2 0.078(6) 0.067(5) 0.038(4) 0.020(3) -0.025(4) -0.040(4)
C8 0.016(3) 0.012(3) 0.018(3) -0.002(2) -0.002(2) 0.003(2)
C15 0.020(3) 0.010(3) 0.013(3) 0.001(2) -0.001(2) -0.009(2)
C7 0.023(4) 0.023(4) 0.023(4) -0.008(3) 0.000(3) -0.005(3)
N4 0.015(3) 0.019(3) 0.018(3) -0.001(2) 0.005(2) 0.001(2)
C32 0.022(4) 0.024(3) 0.015(3) 0.003(3) 0.000(3) -0.007(3)
C27 0.023(4) 0.018(3) 0.011(3) 0.001(2) 0.003(2) 0.001(3)
C4 0.033(5) 0.021(4) 0.042(5) 0.007(3) 0.025(4) 0.005(3)
C22 0.016(3) 0.016(3) 0.019(3) 0.003(2) 0.002(2) 0.004(2)
C1 0.024(4) 0.013(3) 0.016(3) 0.000(2) 0.007(3) 0.003(2)
C10 0.021(4) 0.020(3) 0.025(4) 0.004(3) 0.008(3) 0.000(3)
C23 0.022(4) 0.018(3) 0.025(4) -0.003(3) 0.009(3) -0.002(3)
C11 0.018(3) 0.024(3) 0.015(3) 0.001(3) 0.004(2) 0.003(3)
C26 0.021(4) 0.021(3) 0.021(3) 0.007(3) 0.004(3) 0.000(3)
C12 0.016(3) 0.023(3) 0.024(4) -0.002(3) 0.003(3) 0.009(3)
C24 0.027(4) 0.017(3) 0.022(4) -0.005(3) 0.000(3) 0.000(3)
C9 0.025(4) 0.016(3) 0.028(4) -0.002(3) 0.011(3) -0.003(3)
C17 0.023(4) 0.025(4) 0.018(3) -0.003(3) 0.004(3) 0.001(3)
C5 0.040(5) 0.019(3) 0.032(4) 0.007(3) 0.017(4) 0.002(3)
C14 0.031(4) 0.022(4) 0.020(3) 0.000(3) 0.012(3) 0.001(3)
C2 0.016(3) 0.023(3) 0.028(4) 0.002(3) 0.010(3) -0.001(2)
C31 0.038(5) 0.035(4) 0.016(3) 0.003(3) 0.001(3) -0.012(4)
C6 0.019(3) 0.019(3) 0.019(3) -0.001(2) 0.008(3) 0.005(2)
C28 0.021(4) 0.025(4) 0.030(4) 0.006(3) 0.001(3) 0.004(3)
C25 0.027(4) 0.008(3) 0.031(4) -0.003(3) -0.004(3) 0.000(2)
C13 0.028(4) 0.015(3) 0.028(4) -0.002(3) 0.003(3) 0.006(3)
C16 0.034(5) 0.033(4) 0.035(5) -0.010(4) 0.010(4) -0.008(4)
C21 0.027(4) 0.027(4) 0.022(4) 0.002(3) 0.003(3) -0.006(3)
C3 0.014(4) 0.032(4) 0.050(6) -0.001(4) 0.016(4) -0.001(3)
C20 0.017(4) 0.030(4) 0.049(5) 0.005(4) 0.002(4) -0.008(3)
C18 0.029(5) 0.030(4) 0.026(4) -0.007(3) 0.001(3) 0.003(3)
C30 0.027(5) 0.043(5) 0.023(4) 0.014(4) -0.006(3) -0.011(4)
C19 0.017(4) 0.028(4) 0.044(5) -0.003(4) -0.005(3) 0.003(3)
C29 0.025(4) 0.039(5) 0.027(4) 0.016(4) -0.003(3) 0.006(3)
B1 0.044(6) 0.021(4) 0.024(4) 0.000(3) 0.003(4) -0.009(4)
B2 0.023(5) 0.029(5) 0.028(5) -0.009(4) 0.004(4) 0.000(3)

loop_
_atom_type_symbol
_atom_type_description
_atom_type_scat_dispersion_real
_atom_type_scat_dispersion_imag
_atom_type_scat_source
C C 0.0033 0.0016 'International Tables Vol C Tables 4.2.6.8 and 6.1.1.4'
H H 0.0000 0.0000 'International Tables Vol C Tables 4.2.6.8 and 6.1.1.4'
B B 0.0013 0.0007 'International Tables Vol C Tables 4.2.6.8 and 6.1.1.4'
Cl Cl 0.1484 0.1585 'International Tables Vol C Tables 4.2.6.8 and 6.1.1.4'
F F 0.0171 0.0103 'International Tables Vol C Tables 4.2.6.8 and 6.1.1.4'
N N 0.0061 0.0033 'International Tables Vol C Tables 4.2.6.8 and 6.1.1.4'
P P 0.1023 0.0942 'International Tables Vol C Tables 4.2.6.8 and 6.1.1.4'
Pt Pt -1.7033 8.3905 'International Tables Vol C Tables 4.2.6.8 and 6.1.1.4'
S S 0.1246 0.1234 'International Tables Vol C Tables 4.2.6.8 and 6.1.1.4'

loop_
_exptl_crystal_face_index_h
_exptl_crystal_face_index_k
_exptl_crystal_face_index_l
_exptl_crystal_face_perp_dist
1 0 0 0.0350
-1 0 0 0.0140
0 0 -1 0.1277
0 0 1 0.1277
0 -1 0 0.0343
0 1 0 0.0343

loop_
_geom_angle_atom_site_label_1
_geom_angle_atom_site_label_2
_geom_angle_atom_site_label_3
_geom_angle
_geom_angle_site_symmetry_1
_geom_angle_site_symmetry_3
_geom_angle_publ_flag
P1 Pt1 S1 93.40(6) . . ?
C8 Pt1 P1 91.0(2) . . ?
C8 Pt1 S1 173.4(2) . . ?
C8 Pt1 C15 82.7(3) . . ?
C15 Pt1 P1 167.9(2) . . ?
C15 Pt1 S1 93.88(19) . . ?
C27 P1 Pt1 115.6(3) . . ?
C27 P1 C23 109.3(4) . . ?
C1 P1 Pt1 114.2(2) . . ?
C1 P1 C27 103.5(3) . . ?
C1 P1 C23 101.6(3) . . ?
C23 P1 Pt1 111.6(3) . . ?
C22 S1 Pt1 115.3(2) . . ?
C22 S1 C26 98.5(3) . . ?
C26 S1 Pt1 113.8(3) . . ?
C8 N1 C7 125.5(6) . . ?
C8 N1 C9 109.5(6) . . ?
C9 N1 C7 124.4(7) . . ?
C15 N3 C11 121.0(6) . . ?
C15 N3 C12 112.0(6) . . ?
C12 N3 C11 127.0(6) . . ?
C8 N2 C10 110.6(7) . . ?
C8 N2 C11 120.7(6) . . ?
C10 N2 C11 127.9(6) . . ?
N1 C8 Pt1 132.9(5) . . ?
N2 C8 Pt1 121.7(5) . . ?
N2 C8 N1 105.3(6) . . ?
N3 C15 Pt1 119.9(5) . . ?
N4 C15 Pt1 135.5(5) . . ?
N4 C15 N3 104.4(6) . . ?
N1 C7 H7A 109.5 . . ?
N1 C7 H7B 109.5 . . ?
N1 C7 H7C 109.5 . . ?
H7A C7 H7B 109.5 . . ?
H7A C7 H7C 109.5 . . ?
H7B C7 H7C 109.5 . . ?
C15 N4 C14 126.5(6) . . ?
C15 N4 C13 109.7(6) . . ?
C13 N4 C14 123.8(7) . . ?
C27 C32 H32 120.6 . . ?
C27 C32 C31 118.7(8) . . ?
C31 C32 H32 120.6 . . ?
C32 C27 P1 118.7(6) . . ?
C28 C27 P1 121.2(6) . . ?
C28 C27 C32 119.8(7) . . ?
C5 C4 H4 119.8 . . ?
C3 C4 H4 119.8 . . ?
C3 C4 C5 120.4(8) . . ?
C17 C22 S1 123.2(6) . . ?
C17 C22 C21 121.0(7) . . ?
C21 C22 S1 115.7(6) . . ?
C2 C1 P1 122.7(5) . . ?
C2 C1 C6 118.5(7) . . ?
C6 C1 P1 118.7(6) . . ?
N2 C10 H10 126.9 . . ?
C9 C10 N2 106.3(7) . . ?
C9 C10 H10 126.9 . . ?
P1 C23 H23A 108.0 . . ?
P1 C23 H23B 108.0 . . ?
H23A C23 H23B 107.2 . . ?
C24 C23 P1 117.3(5) . . ?
C24 C23 H23A 108.0 . . ?
C24 C23 H23B 108.0 . . ?
N3 C11 H11A 110.1 . . ?
N3 C11 H11B 110.1 . . ?
N2 C11 N3 108.0(6) . . ?
N2 C11 H11A 110.1 . . ?
N2 C11 H11B 110.1 . . ?
H11A C11 H11B 108.4 . . ?
S1 C26 H26A 108.3 . . ?
S1 C26 H26B 108.3 . . ?
H26A C26 H26B 107.4 . . ?
C25 C26 S1 116.0(5) . . ?
C25 C26 H26A 108.3 . . ?
C25 C26 H26B 108.3 . . ?
N3 C12 H12 127.1 . . ?
C13 C12 N3 105.8(7) . . ?
C13 C12 H12 127.1 . . ?
C23 C24 H24A 108.6 . . ?
C23 C24 H24B 108.6 . . ?
H24A C24 H24B 107.5 . . ?
C25 C24 C23 114.8(6) . . ?
C25 C24 H24A 108.6 . . ?
C25 C24 H24B 108.6 . . ?
N1 C9 H9 125.9 . . ?
C10 C9 N1 108.3(7) . . ?
C10 C9 H9 125.9 . . ?
C22 C17 H17 120.4 . . ?
C22 C17 C18 119.2(8) . . ?
C18 C17 H17 120.4 . . ?
C4 C5 H5 120.3 . . ?
C4 C5 C6 119.5(8) . . ?
C6 C5 H5 120.3 . . ?
N4 C14 H14A 109.5 . . ?
N4 C14 H14B 109.5 . . ?
N4 C14 H14C 109.5 . . ?
H14A C14 H14B 109.5 . . ?
H14A C14 H14C 109.5 . . ?
H14B C14 H14C 109.5 . . ?
C1 C2 H2 119.9 . . ?
C3 C2 C1 120.3(8) . . ?
C3 C2 H2 119.9 . . ?
C32 C31 H31 119.6 . . ?
C30 C31 C32 120.8(8) . . ?
C30 C31 H31 119.6 . . ?
C1 C6 H6 119.7 . . ?
C5 C6 C1 120.6(8) . . ?
C5 C6 H6 119.7 . . ?
C27 C28 H28 119.5 . . ?
C29 C28 C27 120.9(8) . . ?
C29 C28 H28 119.5 . . ?
C26 C25 C24 116.0(6) . . ?
C26 C25 H25A 108.3 . . ?
C26 C25 H25B 108.3 . . ?
C24 C25 H25A 108.3 . . ?
C24 C25 H25B 108.3 . . ?
H25A C25 H25B 107.4 . . ?
N4 C13 H13 126.0 . . ?
C12 C13 N4 108.0(7) . . ?
C12 C13 H13 126.0 . . ?
Cl2 C16 Cl1 109.8(5) . . ?
Cl2 C16 H16A 109.7 . . ?
Cl2 C16 H16B 109.7 . . ?
Cl1 C16 H16A 109.7 . . ?
Cl1 C16 H16B 109.7 . . ?
H16A C16 H16B 108.2 . . ?
C22 C21 H21 120.5 . . ?
C20 C21 C22 119.0(8) . . ?
C20 C21 H21 120.5 . . ?
C4 C3 C2 120.6(9) . . ?
C4 C3 H3 119.7 . . ?
C2 C3 H3 119.7 . . ?
C21 C20 H20 119.7 . . ?
C21 C20 C19 120.6(8) . . ?
C19 C20 H20 119.7 . . ?
C17 C18 H18 120.0 . . ?
C19 C18 C17 120.0(8) . . ?
C19 C18 H18 120.0 . . ?
C31 C30 H30 119.9 . . ?
C29 C30 C31 120.1(8) . . ?
C29 C30 H30 119.9 . . ?
C20 C19 H19 119.9 . . ?
C18 C19 C20 120.2(8) . . ?
C18 C19 H19 119.9 . . ?
C28 C29 C30 119.6(9) . . ?
C28 C29 H29 120.2 . . ?
C30 C29 H29 120.2 . . ?
F3 B1 F4 108.3(7) . . ?
F1 B1 F4 108.3(8) . . ?
F1 B1 F3 110.1(9) . . ?
F2 B1 F4 109.9(9) . . ?
F2 B1 F3 111.0(8) . . ?
F2 B1 F1 109.2(8) . . ?
F5 B2 F6 108.9(8) . . ?
F8 B2 F6 109.4(7) . . ?
F8 B2 F5 108.9(8) . . ?
F7 B2 F6 109.3(8) . . ?
F7 B2 F5 110.2(8) . . ?
F7 B2 F8 110.1(8) . . ?

loop_
_geom_bond_atom_site_label_1
_geom_bond_atom_site_label_2
_geom_bond_distance
_geom_bond_site_symmetry_2
_geom_bond_publ_flag
Pt1 P1 2.3164(18) . ?
Pt1 S1 2.3439(18) . ?
Pt1 C8 1.995(7) . ?
Pt1 C15 2.038(7) . ?
P1 C27 1.822(7) . ?
P1 C1 1.821(8) . ?
P1 C23 1.841(8) . ?
S1 C22 1.783(7) . ?
S1 C26 1.836(8) . ?
Cl2 C16 1.763(10) . ?
Cl1 C16 1.779(11) . ?
F6 B2 1.397(10) . ?
F5 B2 1.391(11) . ?
F4 B1 1.406(12) . ?
F3 B1 1.387(13) . ?
F1 B1 1.387(10) . ?
F8 B2 1.385(12) . ?
N1 C8 1.347(9) . ?
N1 C7 1.459(10) . ?
N1 C9 1.381(10) . ?
F7 B2 1.370(11) . ?
N3 C15 1.360(9) . ?
N3 C11 1.471(9) . ?
N3 C12 1.377(9) . ?
N2 C8 1.342(9) . ?
N2 C10 1.387(10) . ?
N2 C11 1.452(10) . ?
F2 B1 1.362(12) . ?
C15 N4 1.345(10) . ?
C7 H7A 0.9800 . ?
C7 H7B 0.9800 . ?
C7 H7C 0.9800 . ?
N4 C14 1.455(10) . ?
N4 C13 1.404(10) . ?
C32 H32 0.9500 . ?
C32 C27 1.394(10) . ?
C32 C31 1.398(11) . ?
C27 C28 1.397(11) . ?
C4 H4 0.9500 . ?
C4 C5 1.382(14) . ?
C4 C3 1.371(14) . ?
C22 C17 1.388(10) . ?
C22 C21 1.400(11) . ?
C1 C2 1.395(11) . ?
C1 C6 1.399(10) . ?
C10 H10 0.9500 . ?
C10 C9 1.316(11) . ?
C23 H23A 0.9900 . ?
C23 H23B 0.9900 . ?
C23 C24 1.540(11) . ?
C11 H11A 0.9900 . ?
C11 H11B 0.9900 . ?
C26 H26A 0.9900 . ?
C26 H26B 0.9900 . ?
C26 C25 1.516(11) . ?
C12 H12 0.9500 . ?
C12 C13 1.327(11) . ?
C24 H24A 0.9900 . ?
C24 H24B 0.9900 . ?
C24 C25 1.529(12) . ?
C9 H9 0.9500 . ?
C17 H17 0.9500 . ?
C17 C18 1.406(12) . ?
C5 H5 0.9500 . ?
C5 C6 1.397(11) . ?
C14 H14A 0.9800 . ?
C14 H14B 0.9800 . ?
C14 H14C 0.9800 . ?
C2 H2 0.9500 . ?
C2 C3 1.387(11) . ?
C31 H31 0.9500 . ?
C31 C30 1.386(14) . ?
C6 H6 0.9500 . ?
C28 H28 0.9500 . ?
C28 C29 1.375(11) . ?
C25 H25A 0.9900 . ?
C25 H25B 0.9900 . ?
C13 H13 0.9500 . ?
C16 H16A 0.9900 . ?
C16 H16B 0.9900 . ?
C21 H21 0.9500 . ?
C21 C20 1.383(11) . ?
C3 H3 0.9500 . ?
C20 H20 0.9500 . ?
C20 C19 1.394(13) . ?
C18 H18 0.9500 . ?
C18 C19 1.382(13) . ?
C30 H30 0.9500 . ?
C30 C29 1.385(14) . ?
C19 H19 0.9500 . ?
C29 H29 0.9500 . ?

loop_
_geom_torsion_atom_site_label_1
_geom_torsion_atom_site_label_2
_geom_torsion_atom_site_label_3
_geom_torsion_atom_site_label_4
_geom_torsion
_geom_torsion_site_symmetry_1
_geom_torsion_site_symmetry_2
_geom_torsion_site_symmetry_3
_geom_torsion_site_symmetry_4
_geom_torsion_publ_flag
Pt1 P1 C27 C32 17.5(7) . . . . ?
Pt1 P1 C27 C28 -168.6(6) . . . . ?
Pt1 P1 C1 C2 -114.6(6) . . . . ?
Pt1 P1 C1 C6 61.4(6) . . . . ?
Pt1 P1 C23 C24 19.0(7) . . . . ?
Pt1 S1 C22 C17 -19.9(7) . . . . ?
Pt1 S1 C22 C21 164.7(5) . . . . ?
Pt1 S1 C26 C25 69.5(6) . . . . ?
Pt1 C15 N4 C14 5.5(11) . . . . ?
Pt1 C15 N4 C13 -176.0(5) . . . . ?
P1 C27 C28 C29 -172.8(7) . . . . ?
P1 C1 C2 C3 175.1(6) . . . . ?
P1 C1 C6 C5 -177.0(6) . . . . ?
P1 C23 C24 C25 79.4(7) . . . . ?
S1 C22 C17 C18 -174.7(6) . . . . ?
S1 C22 C21 C20 173.5(7) . . . . ?
S1 C26 C25 C24 -56.7(9) . . . . ?
N3 C15 N4 C14 -179.9(7) . . . . ?
N3 C15 N4 C13 -1.5(7) . . . . ?
N3 C12 C13 N4 -0.1(9) . . . . ?
N2 C10 C9 N1 0.5(9) . . . . ?
C8 N1 C9 C10 -2.1(9) . . . . ?
C8 N2 C10 C9 1.3(9) . . . . ?
C8 N2 C11 N3 -49.7(9) . . . . ?
C15 N3 C11 N2 55.9(8) . . . . ?
C15 N3 C12 C13 -0.9(9) . . . . ?
C15 N4 C13 C12 1.0(9) . . . . ?
C7 N1 C8 Pt1 9.8(12) . . . . ?
C7 N1 C8 N2 -168.4(7) . . . . ?
C7 N1 C9 C10 169.2(7) . . . . ?
C32 C27 C28 C29 1.0(12) . . . . ?
C32 C31 C30 C29 1.2(13) . . . . ?
C27 P1 C1 C2 11.9(7) . . . . ?
C27 P1 C1 C6 -172.2(5) . . . . ?
C27 P1 C23 C24 -110.1(6) . . . . ?
C27 C32 C31 C30 1.0(12) . . . . ?
C27 C28 C29 C30 1.3(14) . . . . ?
C4 C5 C6 C1 2.6(12) . . . . ?
C22 S1 C26 C25 -53.0(7) . . . . ?
C22 C17 C18 C19 2.7(12) . . . . ?
C22 C21 C20 C19 0.4(14) . . . . ?
C1 P1 C27 C32 -108.0(6) . . . . ?
C1 P1 C27 C28 65.8(7) . . . . ?
C1 P1 C23 C24 141.0(6) . . . . ?
C1 C2 C3 C4 0.7(13) . . . . ?
C10 N2 C8 Pt1 179.0(5) . . . . ?
C10 N2 C8 N1 -2.6(8) . . . . ?
C10 N2 C11 N3 119.0(8) . . . . ?
C23 P1 C27 C32 144.3(6) . . . . ?
C23 P1 C27 C28 -41.8(8) . . . . ?
C23 P1 C1 C2 125.2(6) . . . . ?
C23 P1 C1 C6 -58.9(6) . . . . ?
C23 C24 C25 C26 -55.0(9) . . . . ?
C11 N3 C15 Pt1 -1.2(8) . . . . ?
C11 N3 C15 N4 -176.8(6) . . . . ?
C11 N3 C12 C13 177.3(7) . . . . ?
C11 N2 C8 Pt1 -10.5(9) . . . . ?
C11 N2 C8 N1 167.9(6) . . . . ?
C11 N2 C10 C9 -168.3(7) . . . . ?
C26 S1 C22 C17 101.5(7) . . . . ?
C26 S1 C22 C21 -73.8(6) . . . . ?
C12 N3 C15 Pt1 177.0(5) . . . . ?
C12 N3 C15 N4 1.5(8) . . . . ?
C12 N3 C11 N2 -122.1(7) . . . . ?
C9 N1 C8 Pt1 -178.9(6) . . . . ?
C9 N1 C8 N2 2.8(8) . . . . ?
C17 C22 C21 C20 -2.0(12) . . . . ?
C17 C18 C19 C20 -4.3(13) . . . . ?
C5 C4 C3 C2 1.1(13) . . . . ?
C14 N4 C13 C12 179.5(7) . . . . ?
C2 C1 C6 C5 -0.8(11) . . . . ?
C31 C32 C27 P1 171.8(6) . . . . ?
C31 C32 C27 C28 -2.1(11) . . . . ?
C31 C30 C29 C28 -2.4(14) . . . . ?
C6 C1 C2 C3 -0.9(11) . . . . ?
C21 C22 C17 C18 0.4(12) . . . . ?
C21 C20 C19 C18 2.7(14) . . . . ?
C3 C4 C5 C6 -2.8(13) . . . . ?

loop_
_exptl_oxdiff_crystal_face_indexfrac_h
_exptl_oxdiff_crystal_face_indexfrac_k
_exptl_oxdiff_crystal_face_indexfrac_l
_exptl_oxdiff_crystal_face_x
_exptl_oxdiff_crystal_face_y
_exptl_oxdiff_crystal_face_z
0.9938 -0.0022 0.0106 0.0484 -0.0295 -0.0146
-0.9938 0.0022 -0.0106 -0.0484 0.0295 0.0146
0.0017 0.0001 -0.9981 -0.0032 -0.0146 0.0353
-0.0017 -0.0001 0.9981 0.0032 0.0146 -0.0353
-0.0008 -0.9985 -0.0009 0.0245 0.0324 0.0156
0.0008 0.9985 0.0009 -0.0245 -0.0324 -0.0156
